data_7123188
loop_
_publ_author_name
'He, Yonghe'
'Huang, Mengjiao'
'Deng, Xiangling'
'Sheng Xian, CHENG'
'Wong, Yan-Lung'
'Hou, Yunlong'
'Zeller, Matthias'
'He, Jun'
'Xu, Zhengtao'

_publ_section_title
;
 Janus Triple Tripods Build up a Microporous Manifold for HgCl2 and I2
 Uptake
;
_journal_name_full 'Chemical Communications'
_journal_paper_doi 10.1039/C9CC00330D
_journal_year 2019
_chemical_formula_moiety 'C50 H43.97 Eu N3 O8 S6, 0.44(Cl2 Hg), 2.61(C2 H6 O)'
_chemical_formula_sum 'C55.22 H59.63 Cl0.88 Eu Hg0.44 N3 O10.61 S6'
_chemical_formula_weight 1398.69
_space_group_crystal_system monoclinic
_space_group_IT_number 15
_space_group_name_Hall '-C 2yc'
_space_group_name_H-M_alt 'C 1 2/c 1'
_symmetry_space_group_name_Hall '-C 2yc'
_symmetry_space_group_name_H-M 'C 1 2/c 1'
_atom_sites_solution_hydrogens mixed
_atom_sites_solution_primary direct
_atom_sites_solution_secondary difmap
_audit_creation_method SHELXL-2018/3
_audit_update_record
;
2019-01-04 deposited with the CCDC.    2019-03-22 downloaded from the CCDC.
;
_cell_angle_alpha 90
_cell_angle_beta 122.338(3)
_cell_angle_gamma 90
_cell_formula_units_Z 8
_cell_length_a 47.818(3)
_cell_length_b 9.5341(6)
_cell_length_c 32.3065(17)
_cell_measurement_reflns_used 9008
_cell_measurement_temperature 150(2)
_cell_measurement_theta_max 74.5018
_cell_measurement_theta_min 4.8435
_cell_volume 12444.3(13)
_computing_cell_refinement 'SAINT V8.37A (Bruker, 2016)'
_computing_data_collection 'Apex3 v2017.3-0 (Bruker, 2016)'
_computing_data_reduction 'SAINT V8.37A (Bruker, 2016)'
_computing_structure_refinement
;  
SHELXL-2018/3 (Sheldrick, 2015, 2018), 
SHELXLE Rev924 (H\"ubschle et al., 2011)
;
_computing_structure_solution 'SHELXS-97 (Sheldrick, 2008)'
_diffrn_ambient_temperature 150(2)
_diffrn_measured_fraction_theta_full 0.995
_diffrn_measured_fraction_theta_max 0.987
_diffrn_measurement_device_type 'Bruker AXS D8 Quest CMOS diffractometer'
_diffrn_measurement_method 'omega and phi scans'
_diffrn_radiation_monochromator 'laterally graded multilayer (Goebel) mirror'
_diffrn_radiation_type CuK\a
_diffrn_radiation_wavelength 1.54178
_diffrn_reflns_av_R_equivalents 0.0489
_diffrn_reflns_av_unetI/netI 0.0313
_diffrn_reflns_Laue_measured_fraction_full 0.995
_diffrn_reflns_Laue_measured_fraction_max 0.987
_diffrn_reflns_limit_h_max 59
_diffrn_reflns_limit_h_min -59
_diffrn_reflns_limit_k_max 11
_diffrn_reflns_limit_k_min -10
_diffrn_reflns_limit_l_max 40
_diffrn_reflns_limit_l_min -40
_diffrn_reflns_number 66776
_diffrn_reflns_point_group_measured_fraction_full 0.995
_diffrn_reflns_point_group_measured_fraction_max 0.987
_diffrn_reflns_theta_full 67.679
_diffrn_reflns_theta_max 74.607
_diffrn_reflns_theta_min 2.187
_diffrn_source 'I-mu-S microsource X-ray tube'
_exptl_absorpt_coefficient_mu 11.790
_exptl_absorpt_correction_T_max 0.7538
_exptl_absorpt_correction_T_min 0.4482
_exptl_absorpt_correction_type multi-scan
_exptl_absorpt_process_details
;
 SADABS 2016/2: Krause, L., Herbst-Irmer, R., Sheldrick G.M. & Stalke D.,
 J. Appl. Cryst. 48 (2015) 3-10
;
_exptl_crystal_colour yellow
_exptl_crystal_density_diffrn 1.493
_exptl_crystal_description plate
_exptl_crystal_F_000 5647
_exptl_crystal_size_max 0.250
_exptl_crystal_size_mid 0.140
_exptl_crystal_size_min 0.080
_refine_diff_density_max 1.648
_refine_diff_density_min -1.402
_refine_diff_density_rms 0.098
_refine_ls_extinction_method none
_refine_ls_goodness_of_fit_ref 1.041
_refine_ls_hydrogen_treatment mixed
_refine_ls_matrix_type full
_refine_ls_number_parameters 950
_refine_ls_number_reflns 12590
_refine_ls_number_restraints 517
_refine_ls_restrained_S_all 1.054
_refine_ls_R_factor_all 0.0424
_refine_ls_R_factor_gt 0.0417
_refine_ls_shift/su_max 0.003
_refine_ls_shift/su_mean 0.000
_refine_ls_structure_factor_coef Fsqd
_refine_ls_weighting_details 'w=1/[\s^2^(Fo^2^)+(0.0689P)^2^+48.4208P] where P=(Fo^2^+2Fc^2^)/3'
_refine_ls_weighting_scheme calc
_refine_ls_wR_factor_gt 0.1163
_refine_ls_wR_factor_ref 0.1169
_reflns_Friedel_coverage 0.000
_reflns_number_gt 12247
_reflns_number_total 12590
_reflns_threshold_expression 'I > 2\s(I)'
_cod_data_source_file c9cc00330d2.cif
_cod_data_source_block HYH_33Triazene_6SMe_Eu_HgCl2_ethanol_0m
_cod_original_cell_volume 12444.2(13)
_cod_database_code 7123188
_shelx_shelxl_version_number 2018/3
_shelx_space_group_comment
;
The symmetry employed for this shelxl refinement is uniquely defined
by the following loop, which should always be used as a source of
symmetry information in preference to the above space-group names.
They are only intended as comments.
;
_shelx_estimated_absorpt_t_min 0.157
_shelx_estimated_absorpt_t_max 0.452

loop_
_space_group_symop_operation_xyz
'x, y, z'
'-x, y, -z+1/2'
'x+1/2, y+1/2, z'
'-x+1/2, y+1/2, -z+1/2'
'-x, -y, -z'
'x, -y, z-1/2'
'-x+1/2, -y+1/2, -z'
'x+1/2, -y+1/2, z-1/2'

loop_
_atom_site_label
_atom_site_type_symbol
_atom_site_fract_x
_atom_site_fract_y
_atom_site_fract_z
_atom_site_U_iso_or_equiv
_atom_site_adp_type
_atom_site_occupancy
_atom_site_site_symmetry_order
_atom_site_calc_flag
_atom_site_refinement_flags_posn
_atom_site_refinement_flags_adp
_atom_site_refinement_flags_occupancy
_atom_site_disorder_assembly
_atom_site_disorder_group
Hg1 Hg 0.11430(2) 0.98954(9) 0.12872(3) 0.0510(3) Uani 0.2900(14) 1 d D U P A 1
Cl1 Cl 0.0843(2) 0.9478(7) 0.04694(19) 0.102(2) Uani 0.2900(14) 1 d D U P A 1
Cl2 Cl 0.15764(12) 1.0502(7) 0.2038(2) 0.0755(15) Uani 0.2900(14) 1 d D U P A 1
O12 O 0.1392(6) 0.920(2) 0.1569(9) 0.082(5) Uani 0.210(9) 1 d D U P B 2
H12 H 0.119605 0.901742 0.148133 0.122 Uiso 0.210(9) 1 d R U P B 2
C57 C 0.1470(10) 1.054(3) 0.1766(15) 0.071(4) Uani 0.210(9) 1 d D U P B 2
H57A H 0.158287 1.046174 0.212691 0.086 Uiso 0.210(9) 1 calc R U P B 2
H57B H 0.126126 1.106313 0.164638 0.086 Uiso 0.210(9) 1 calc R U P B 2
C58 C 0.1686(9) 1.138(4) 0.1651(13) 0.087(6) Uani 0.210(9) 1 d D U P B 2
H58A H 0.179192 1.074636 0.153535 0.131 Uiso 0.210(9) 1 calc R U P B 2
H58B H 0.185606 1.186583 0.194641 0.131 Uiso 0.210(9) 1 calc R U P B 2
H58C H 0.155033 1.206534 0.139495 0.131 Uiso 0.210(9) 1 calc R U P B 2
O13 O 0.1469(7) 0.940(3) 0.1991(12) 0.097(7) Uani 0.172(9) 1 d D U P C 3
H13O H 0.126141 0.937541 0.181750 0.145 Uiso 0.172(9) 1 d R U P C 3
C59 C 0.1579(10) 0.962(4) 0.1675(14) 0.080(4) Uani 0.172(9) 1 d D U P C 3
H59A H 0.165380 1.060348 0.170628 0.096 Uiso 0.172(9) 1 calc R U P C 3
H59B H 0.139114 0.947944 0.133357 0.096 Uiso 0.172(9) 1 calc R U P C 3
C60 C 0.1856(10) 0.866(5) 0.1772(17) 0.107(13) Uani 0.172(9) 1 d D U P C 3
H60A H 0.192241 0.886370 0.153922 0.161 Uiso 0.172(9) 1 calc R U P C 3
H60B H 0.204478 0.881028 0.210697 0.161 Uiso 0.172(9) 1 calc R U P C 3
H60C H 0.178196 0.768554 0.173403 0.161 Uiso 0.172(9) 1 calc R U P C 3
O16 O 0.0977(5) 1.000(2) 0.1083(8) 0.055(4) Uani 0.238(10) 1 d D U P D 4
H16 H 0.098924 0.962343 0.132706 0.083 Uiso 0.238(10) 1 d R U P D 4
C65 C 0.1293(5) 1.033(3) 0.1185(9) 0.078(4) Uani 0.238(10) 1 d D U P D 4
H65A H 0.126878 1.096535 0.092708 0.094 Uiso 0.238(10) 1 calc R U P D 4
H65B H 0.139769 0.945294 0.116675 0.094 Uiso 0.238(10) 1 calc R U P D 4
C66 C 0.1519(7) 1.099(4) 0.1670(10) 0.084(6) Uani 0.238(10) 1 d D U P D 4
H66A H 0.171732 1.132934 0.168479 0.126 Uiso 0.238(10) 1 calc R U P D 4
H66B H 0.158170 1.029903 0.192979 0.126 Uiso 0.238(10) 1 calc R U P D 4
H66C H 0.140565 1.177984 0.171335 0.126 Uiso 0.238(10) 1 calc R U P D 4
Hg1B Hg 0.0315(2) 0.9777(8) 0.0219(3) 0.068(2) Uani 0.0308(10) 1 d D . P E -2
Cl1B Cl 0.0880(5) 0.986(5) 0.0687(19) 0.068(2) Uani 0.0308(10) 1 d D U P E -2
Cl2B Cl -0.0183(7) 1.061(4) -0.0398(14) 0.068(2) Uani 0.0308(10) 1 d D . P E -2
Hg2 Hg -0.00492(8) 0.8560(3) 0.27397(11) 0.0705(13) Uani 0.0873(13) 1 d D U P F -1
Cl3 Cl 0.0080(5) 0.6414(18) 0.2582(9) 0.075(5) Uani 0.0873(13) 1 d D U P F -1
Cl4 Cl -0.0088(9) 0.965(3) 0.1918(10) 0.080(5) Uani 0.0873(13) 1 d D U P F -1
O11 O -0.0121(7) 1.015(2) 0.1939(8) 0.111(7) Uani 0.316(9) 1 d D U P G -2
H11 H 0.000924 0.981927 0.186429 0.167 Uiso 0.316(9) 1 d R U P G -2
C55 C -0.0038(7) 0.9476(18) 0.2381(7) 0.073(4) Uani 0.316(9) 1 d D U P G -2
H55A H -0.018541 0.986074 0.248139 0.087 Uiso 0.316(9) 1 calc R U P G -2
H55B H 0.019024 0.976590 0.263420 0.087 Uiso 0.316(9) 1 calc R U P G -2
C56 C -0.0052(8) 0.7911(18) 0.2402(7) 0.073(5) Uani 0.316(9) 1 d D U P G -2
H56A H -0.019575 0.753952 0.207001 0.110 Uiso 0.316(9) 1 calc R U P G -2
H56B H -0.014078 0.764540 0.260310 0.110 Uiso 0.316(9) 1 calc R U P G -2
H56C H 0.017120 0.752372 0.254702 0.110 Uiso 0.316(9) 1 calc R U P G -2
O9 O 0.2136(3) 0.8777(12) 0.0795(4) 0.134(4) Uani 0.674(7) 1 d D U P H 1
H9O H 0.215413 0.940545 0.062867 0.201 Uiso 0.674(7) 1 d R U P H 1
C51 C 0.1847(4) 0.9029(19) 0.0805(7) 0.169(6) Uani 0.674(7) 1 d D U P H 1
H51A H 0.182450 1.005798 0.081662 0.202 Uiso 0.674(7) 1 calc R U P H 1
H51B H 0.188869 0.864972 0.111844 0.202 Uiso 0.674(7) 1 calc R U P H 1
C52 C 0.1515(5) 0.847(2) 0.0404(7) 0.177(7) Uani 0.674(7) 1 d D U P H 1
H52A H 0.134873 0.921587 0.029633 0.266 Uiso 0.674(7) 1 calc R U P H 1
H52B H 0.145205 0.767731 0.052821 0.266 Uiso 0.674(7) 1 calc R U P H 1
H52C H 0.153021 0.816800 0.012657 0.266 Uiso 0.674(7) 1 calc R U P H 1
O10 O 0.2503(4) 0.6798(16) 0.1406(5) 0.069(3) Uani 0.674(7) 1 d D U P H 1
H10 H 0.236704 0.742570 0.123076 0.103 Uiso 0.674(7) 1 calc R U P H 1
C53 C 0.2663(3) 0.7187(15) 0.1919(4) 0.104(4) Uani 0.674(7) 1 d D U P H 1
H53A H 0.272966 0.818440 0.195469 0.125 Uiso 0.674(7) 1 calc R U P H 1
H53B H 0.286688 0.662154 0.211127 0.125 Uiso 0.674(7) 1 calc R U P H 1
C54 C 0.2452(4) 0.699(2) 0.2134(6) 0.147(6) Uani 0.674(7) 1 d D U P H 1
H54A H 0.225469 0.758125 0.195733 0.220 Uiso 0.674(7) 1 calc R U P H 1
H54B H 0.257997 0.725565 0.248071 0.220 Uiso 0.674(7) 1 calc R U P H 1
H54C H 0.238592 0.600396 0.210337 0.220 Uiso 0.674(7) 1 calc R U P H 1
Hg3 Hg 0.2521(7) 0.653(4) 0.1454(10) 0.112(6) Uani 0.0312(15) 1 d D U P I 2
Cl5 Cl 0.2074(14) 0.779(7) 0.0899(18) 0.104(7) Uani 0.0312(15) 1 d D U P I 2
Cl6 Cl 0.2276(15) 0.645(10) 0.206(2) 0.125(11) Uani 0.0312(15) 1 d D U P I 2
O15 O 0.1537(7) 0.837(3) 0.0918(9) 0.166(8) Uani 0.326(7) 1 d D U P E 2
H15 H 0.167051 0.904980 0.103116 0.249 Uiso 0.326(7) 1 d R U P H 2
C63 C 0.1213(7) 0.889(3) 0.0597(10) 0.127(6) Uani 0.326(7) 1 d D U P E 2
H63A H 0.120970 0.991758 0.063558 0.152 Uiso 0.326(7) 1 calc R U P H 2
H63B H 0.106017 0.845992 0.067957 0.152 Uiso 0.326(7) 1 calc R U P H 2
C64 C 0.1101(10) 0.855(4) 0.0079(10) 0.170(11) Uani 0.326(7) 1 d D U P E 2
H64A H 0.118162 0.761168 0.006604 0.254 Uiso 0.326(7) 1 calc R U P H 2
H64B H 0.118950 0.924264 -0.004440 0.254 Uiso 0.326(7) 1 calc R U P H 2
H64C H 0.085866 0.855755 -0.012377 0.254 Uiso 0.326(7) 1 calc R U P H 2
C1 C 0.20438(8) 0.2326(4) 0.02092(12) 0.0223(6) Uani 1 1 d . . . . .
C2 C 0.18432(8) 0.2949(4) 0.03924(12) 0.0227(6) Uani 1 1 d . . . . .
C3 C 0.15273(8) 0.2441(4) 0.02247(14) 0.0300(7) Uani 1 1 d . . . . .
H3 H 0.144360 0.166241 0.000750 0.036 Uiso 1 1 calc R U . . .
C4 C 0.13345(9) 0.3071(4) 0.03746(14) 0.0323(8) Uani 1 1 d . . . . .
H4 H 0.111806 0.272632 0.025702 0.039 Uiso 1 1 calc R U . . .
C5 C 0.14560(9) 0.4206(4) 0.06968(14) 0.0312(8) Uani 1 1 d . . . . .
C6 C 0.17764(10) 0.4671(5) 0.08770(15) 0.0363(8) Uani 1 1 d . . . . .
H6 H 0.186436 0.541943 0.110644 0.044 Uiso 1 1 calc R U . . .
C7 C 0.19679(9) 0.4056(4) 0.07258(15) 0.0317(8) Uani 1 1 d . . . . .
H7 H 0.218610 0.438816 0.084958 0.038 Uiso 1 1 calc R U . . .
C8 C 0.12475(9) 0.4934(4) 0.08443(14) 0.0339(8) Uani 1 1 d . . . . .
C9 C 0.09236(10) 0.5314(5) 0.04940(15) 0.0396(9) Uani 1 1 d . . . . .
H9 H 0.083262 0.508563 0.015934 0.047 Uiso 1 1 calc R U . . .
C10 C 0.07306(10) 0.6036(5) 0.06339(15) 0.0397(9) Uani 1 1 d . . . . .
C11 C 0.08666(8) 0.6332(4) 0.11347(14) 0.0311(8) Uani 1 1 d . . . . .
C12 C 0.11895(9) 0.5920(5) 0.14821(14) 0.0333(8) Uani 1 1 d D . . . .
C13 C 0.13804(9) 0.5236(5) 0.13366(15) 0.0377(9) Uani 1 1 d . . . . .
H13 H 0.160193 0.497610 0.157394 0.045 Uiso 1 1 calc R U . . .
C14 C 0.02925(17) 0.6375(12) -0.0359(2) 0.115(4) Uani 1 1 d . . . . .
H14A H 0.008234 0.677435 -0.061994 0.172 Uiso 1 1 calc R U . . .
H14B H 0.029990 0.537437 -0.042198 0.172 Uiso 1 1 calc R U . . .
H14C H 0.047655 0.685941 -0.034930 0.172 Uiso 1 1 calc R U . . .
C15 C 0.16887(12) 0.5008(6) 0.24136(18) 0.0553(13) Uani 1 1 d D . . . .
H15A H 0.161989 0.406696 0.227258 0.083 Uiso 1 1 calc R U . . .
H15B H 0.177097 0.497315 0.276390 0.083 Uiso 1 1 calc R U . . .
H15C H 0.186471 0.534499 0.236951 0.083 Uiso 1 1 calc R U . . .
C16 C 0.06649(8) 0.7046(4) 0.12964(13) 0.0274(7) Uani 1 1 d . . . . .
C17 C 0.20784(8) 1.5981(3) 0.41985(12) 0.0206(6) Uani 1 1 d . . . . .
C18 C 0.18422(8) 1.5042(3) 0.37803(11) 0.0216(6) Uani 1 1 d . . . . .
C19 C 0.19318(8) 1.3660(4) 0.37735(12) 0.0258(7) Uani 1 1 d . . . . .
H19 H 0.214771 1.334470 0.401423 0.031 Uiso 1 1 calc R U . . .
C20 C 0.17102(9) 1.2748(4) 0.34209(13) 0.0295(7) Uani 1 1 d . . . . .
H20 H 0.177515 1.180872 0.341718 0.035 Uiso 1 1 calc R U . . .
C21 C 0.13881(9) 1.3191(4) 0.30653(12) 0.0284(7) Uani 1 1 d . . . . .
C22 C 0.13012(9) 1.4578(4) 0.30611(13) 0.0306(8) Uani 1 1 d . . . . .
H22 H 0.108742 1.490196 0.281505 0.037 Uiso 1 1 calc R U . . .
C23 C 0.15284(9) 1.5500(4) 0.34191(14) 0.0272(7) Uani 1 1 d . . . . .
H23 H 0.146793 1.645068 0.341599 0.033 Uiso 1 1 calc R U . . .
C24 C 0.11535(9) 1.2127(4) 0.27075(13) 0.0305(8) Uani 1 1 d . . . . .
C25 C 0.09768(9) 1.2368(4) 0.22026(13) 0.0308(8) Uani 1 1 d . . . . .
H25 H 0.098693 1.326045 0.208032 0.037 Uiso 1 1 calc R U . . .
C26 C 0.07863(9) 1.1304(4) 0.18787(13) 0.0299(7) Uani 1 1 d . . . . .
C27 C 0.07685(8) 0.9999(4) 0.20601(13) 0.0261(7) Uani 1 1 d . . . . .
C28 C 0.09300(10) 0.9785(4) 0.25625(14) 0.0334(8) Uani 1 1 d . . . . .
C29 C 0.11255(11) 1.0839(4) 0.28871(14) 0.0367(9) Uani 1 1 d . . . . .
H29 H 0.123978 1.068142 0.323034 0.044 Uiso 1 1 calc R U . . .
C30 C 0.06602(16) 1.3083(6) 0.1126(2) 0.0635(14) Uani 1 1 d . . . . .
H30A H 0.059083 1.381425 0.126578 0.095 Uiso 1 1 calc R U . . .
H30B H 0.054973 1.322945 0.077176 0.095 Uiso 1 1 calc R U . . .
H30C H 0.090057 1.312941 0.127759 0.095 Uiso 1 1 calc R U . . .
C31 C 0.09919(14) 0.8364(6) 0.33761(18) 0.0553(12) Uani 1 1 d . . . . .
H31A H 0.084009 0.905679 0.337486 0.083 Uiso 1 1 calc R U . . .
H31B H 0.121998 0.870388 0.358166 0.083 Uiso 1 1 calc R U . . .
H31C H 0.096939 0.747342 0.350700 0.083 Uiso 1 1 calc R U . . .
C32 C 0.06114(8) 0.8770(4) 0.17263(12) 0.0246(7) Uani 1 1 d . . . . .
C33 C -0.17677(8) 0.1369(4) 0.06163(12) 0.0236(6) Uani 1 1 d . . . . .
C34 C -0.14860(8) 0.2306(4) 0.07190(13) 0.0284(7) Uani 1 1 d . . . . .
C35 C -0.11701(10) 0.1739(5) 0.0957(2) 0.0533(13) Uani 1 1 d . . . . .
H35 H -0.113962 0.077131 0.103949 0.064 Uiso 1 1 calc R U . . .
C36 C -0.08979(10) 0.2565(5) 0.1076(2) 0.0539(13) Uani 1 1 d . . . . .
H36 H -0.068360 0.215739 0.123433 0.065 Uiso 1 1 calc R U . . .
C37 C -0.09383(9) 0.3996(4) 0.09646(14) 0.0313(8) Uani 1 1 d . . . . .
C38 C -0.12550(9) 0.4546(4) 0.07210(16) 0.0339(8) Uani 1 1 d . . . . .
H38 H -0.128742 0.551455 0.063998 0.041 Uiso 1 1 calc R U . . .
C39 C -0.15269(9) 0.3699(4) 0.05930(15) 0.0325(8) Uani 1 1 d . . . . .
H39 H -0.174317 0.409016 0.041649 0.039 Uiso 1 1 calc R U . . .
C40 C -0.06427(8) 0.4871(4) 0.10962(14) 0.0303(8) Uani 1 1 d . . . . .
C41 C -0.03277(10) 0.4416(5) 0.14526(18) 0.0419(10) Uani 1 1 d . . . . .
H41 H -0.030339 0.359177 0.163437 0.050 Uiso 1 1 calc R U . . .
C42 C -0.00448(9) 0.5150(5) 0.15491(17) 0.0423(10) Uani 1 1 d . . . . .
C43 C -0.00789(8) 0.6378(4) 0.12930(14) 0.0297(8) Uani 1 1 d . . . . .
C44 C -0.03911(9) 0.6862(4) 0.09500(14) 0.0333(8) Uani 1 1 d D U . . .
C45 C -0.06718(9) 0.6108(4) 0.08510(15) 0.0347(8) Uani 1 1 d . . . . .
H45 H -0.088552 0.645084 0.061219 0.042 Uiso 1 1 calc R U . . .
C46 C 0.03027(16) 0.3057(11) 0.2261(3) 0.110(4) Uani 1 1 d . . . . .
H46A H 0.051932 0.265180 0.249870 0.166 Uiso 1 1 calc R U . . .
H46B H 0.016869 0.236221 0.200707 0.166 Uiso 1 1 calc R U . . .
H46C H 0.019012 0.332467 0.242899 0.166 Uiso 1 1 calc R U . . .
C48 C 0.02266(8) 0.7081(4) 0.13806(13) 0.0281(7) Uani 1 1 d . . . . .
Eu1 Eu 0.27334(2) 0.43273(2) 0.03783(2) 0.01373(7) Uani 1 1 d . . . . .
N1 N 0.07865(7) 0.8221(3) 0.15541(11) 0.0279(6) Uani 1 1 d . . . . .
N2 N 0.03264(7) 0.8264(3) 0.16435(11) 0.0283(6) Uani 1 1 d . . . . .
N3 N 0.03842(7) 0.6425(3) 0.11999(12) 0.0314(7) Uani 1 1 d . . . . .
O1 O 0.22877(5) 0.2995(2) 0.02623(9) 0.0242(5) Uani 1 1 d . . . . .
O2 O 0.19567(6) 0.1166(3) -0.00032(10) 0.0338(6) Uani 1 1 d . . . . .
O3 O 0.23363(6) 1.5401(2) 0.45433(8) 0.0241(5) Uani 1 1 d . . . . .
O4 O 0.20026(5) 1.7255(2) 0.41827(8) 0.0227(5) Uani 1 1 d . . . . .
O5 O -0.17063(6) 0.0291(3) 0.08772(9) 0.0298(5) Uani 1 1 d . . . . .
O6 O -0.20614(5) 0.1642(2) 0.02728(9) 0.0273(5) Uani 1 1 d . . . . .
O7 O 0.23728(6) 0.6218(3) 0.03637(10) 0.0290(5) Uani 1 1 d D . . . .
H7A H 0.2364(12) 0.654(5) 0.0590(13) 0.044 Uiso 1 1 d D U . . .
H7B H 0.2291(12) 0.688(4) 0.0162(15) 0.044 Uiso 1 1 d D U . . .
O8 O 0.28249(6) 0.4694(3) 0.12039(9) 0.0316(5) Uani 1 1 d D . . . .
H8 H 0.2743(13) 0.539(4) 0.125(2) 0.047 Uiso 0.9688(15) 1 d D U P I 1
C49 C 0.30429(13) 0.4013(6) 0.16597(16) 0.0516(11) Uani 1 1 d D . . . .
H49A H 0.315849 0.472359 0.192158 0.062 Uiso 1 1 calc R U . . .
H49B H 0.321173 0.347481 0.163803 0.062 Uiso 1 1 calc R U . . .
C50 C 0.2850(2) 0.3034(10) 0.1785(3) 0.108(3) Uani 1 1 d D . . . .
H50A H 0.268089 0.356698 0.180061 0.163 Uiso 1 1 calc R U . . .
H50B H 0.300099 0.259194 0.210243 0.163 Uiso 1 1 calc R U . . .
H50C H 0.274337 0.230897 0.153157 0.163 Uiso 1 1 calc R U . . .
S6 S -0.04202(7) 0.8214(4) 0.05581(13) 0.0503(10) Uani 0.627(12) 1 d D U P J 1
C47 C -0.0604(5) 0.9505(13) 0.0743(7) 0.126(6) Uani 0.627(12) 1 d D U P J 1
H47A H -0.083231 0.923523 0.062497 0.188 Uiso 0.627(12) 1 calc R U P J 1
H47B H -0.060258 1.041720 0.060396 0.188 Uiso 0.627(12) 1 calc R U P J 1
H47C H -0.047682 0.957041 0.110127 0.188 Uiso 0.627(12) 1 calc R U P J 1
S6B S -0.04784(13) 0.8638(7) 0.0680(2) 0.0536(16) Uani 0.373(12) 1 d D U P J 2
C47B C -0.0341(6) 0.842(3) 0.0270(8) 0.098(7) Uani 0.373(12) 1 d D U P J 2
H47D H -0.042669 0.918704 0.003151 0.147 Uiso 0.373(12) 1 calc R U P J 2
H47E H -0.042198 0.752223 0.009819 0.147 Uiso 0.373(12) 1 calc R U P J 2
H47F H -0.009846 0.842859 0.045508 0.147 Uiso 0.373(12) 1 calc R U P J 2
S1 S 0.03264(3) 0.6583(2) 0.02096(5) 0.0804(6) Uani 1 1 d . . . . .
S2 S 0.13405(3) 0.61814(15) 0.21101(4) 0.0513(3) Uani 1 1 d D . . . .
S3 S 0.05532(4) 1.14507(15) 0.12362(4) 0.0659(4) Uani 1 1 d . . . . .
S4 S 0.08934(4) 0.81034(12) 0.27601(4) 0.0560(3) Uani 1 1 d . . . . .
S5 S 0.03574(3) 0.45793(19) 0.19849(8) 0.0906(7) Uani 1 1 d . . . . .

loop_
_atom_site_aniso_label
_atom_site_aniso_U_11
_atom_site_aniso_U_22
_atom_site_aniso_U_33
_atom_site_aniso_U_23
_atom_site_aniso_U_13
_atom_site_aniso_U_12
Hg1 0.0527(6) 0.0643(5) 0.0376(5) -0.0029(3) 0.0251(4) -0.0071(4)
Cl1 0.175(7) 0.080(4) 0.035(2) -0.004(2) 0.045(3) -0.034(4)
Cl2 0.033(2) 0.111(4) 0.062(3) 0.005(3) 0.011(2) -0.014(2)
O12 0.062(7) 0.086(7) 0.080(7) 0.016(6) 0.026(6) -0.006(6)
C57 0.061(6) 0.083(6) 0.062(6) 0.005(5) 0.028(5) -0.008(5)
C58 0.069(9) 0.092(9) 0.079(9) 0.012(9) 0.025(8) -0.010(9)
O13 0.063(9) 0.098(9) 0.090(9) -0.005(9) 0.014(8) -0.008(8)
C59 0.064(6) 0.084(6) 0.070(5) 0.003(5) 0.020(5) -0.010(5)
C60 0.081(17) 0.107(19) 0.091(18) -0.001(17) 0.017(16) -0.012(17)
O16 0.068(7) 0.069(7) 0.044(7) -0.005(6) 0.039(6) -0.019(7)
C65 0.072(5) 0.077(5) 0.067(5) 0.007(5) 0.025(5) -0.008(5)
C66 0.062(7) 0.092(8) 0.080(7) 0.002(7) 0.026(7) -0.001(7)
Hg1B 0.083(4) 0.050(4) 0.071(4) 0.006(3) 0.041(3) 0.003(3)
Cl1B 0.083(4) 0.050(4) 0.071(4) 0.006(3) 0.041(3) 0.003(3)
Cl2B 0.083(4) 0.050(4) 0.071(4) 0.006(3) 0.041(3) 0.003(3)
Hg2 0.072(2) 0.067(2) 0.0506(16) 0.0090(13) 0.0178(13) -0.0127(14)
Cl3 0.094(16) 0.080(9) 0.063(14) 0.006(8) 0.050(12) 0.003(8)
Cl4 0.094(10) 0.091(12) 0.077(8) -0.039(9) 0.060(7) -0.015(10)
O11 0.088(10) 0.142(15) 0.088(10) -0.027(11) 0.036(8) 0.021(12)
C55 0.075(7) 0.084(7) 0.062(7) -0.018(6) 0.038(6) -0.007(7)
C56 0.075(11) 0.102(9) 0.061(11) -0.021(8) 0.048(8) 0.002(9)
O9 0.188(9) 0.156(8) 0.122(6) 0.094(6) 0.126(7) 0.104(7)
C51 0.188(11) 0.134(9) 0.143(9) 0.076(8) 0.062(9) 0.065(9)
C52 0.208(12) 0.133(10) 0.135(10) 0.030(9) 0.054(9) 0.031(10)
O10 0.066(5) 0.065(6) 0.100(6) -0.040(4) 0.062(5) -0.025(4)
C53 0.079(6) 0.130(8) 0.104(6) -0.060(6) 0.049(5) -0.013(6)
C54 0.136(12) 0.211(15) 0.120(10) -0.042(10) 0.086(9) -0.007(11)
Hg3 0.078(7) 0.118(10) 0.120(8) -0.060(8) 0.039(6) -0.003(7)
Cl5 0.158(15) 0.118(15) 0.111(13) 0.086(12) 0.121(11) 0.091(13)
Cl6 0.10(2) 0.20(2) 0.120(19) -0.04(2) 0.090(16) -0.066(19)
O15 0.185(12) 0.143(11) 0.129(11) 0.034(10) 0.055(10) 0.039(11)
C63 0.143(8) 0.092(8) 0.106(8) 0.017(7) 0.040(7) 0.000(8)
C64 0.184(15) 0.131(14) 0.139(14) 0.024(14) 0.050(14) 0.003(14)
C1 0.0165(14) 0.0261(17) 0.0261(15) -0.0001(13) 0.0127(12) 0.0007(12)
C2 0.0167(14) 0.0254(17) 0.0291(16) -0.0011(13) 0.0143(13) 0.0011(12)
C3 0.0203(16) 0.0335(19) 0.0377(19) -0.0094(15) 0.0166(15) -0.0053(14)
C4 0.0180(16) 0.043(2) 0.0390(19) -0.0077(16) 0.0170(15) -0.0031(14)
C5 0.0220(17) 0.043(2) 0.0310(18) -0.0050(15) 0.0155(15) 0.0037(14)
C6 0.0292(19) 0.041(2) 0.040(2) -0.0159(18) 0.0202(17) -0.0054(17)
C7 0.0217(17) 0.0359(19) 0.041(2) -0.0095(16) 0.0187(16) -0.0049(14)
C8 0.0240(17) 0.046(2) 0.0368(19) -0.0113(17) 0.0194(16) -0.0004(16)
C9 0.0256(18) 0.056(3) 0.034(2) -0.0141(19) 0.0141(16) 0.0066(18)
C10 0.0231(18) 0.058(3) 0.034(2) -0.0167(19) 0.0131(16) 0.0028(18)
C11 0.0190(15) 0.040(2) 0.0349(18) -0.0145(16) 0.0151(15) -0.0048(14)
C12 0.0257(18) 0.047(2) 0.0293(18) -0.0123(16) 0.0159(16) -0.0047(16)
C13 0.0207(17) 0.055(2) 0.035(2) -0.0080(18) 0.0134(16) 0.0016(17)
C14 0.054(4) 0.217(10) 0.041(3) -0.033(5) 0.005(3) 0.060(5)
C15 0.039(2) 0.082(4) 0.041(2) 0.000(2) 0.019(2) 0.016(2)
C16 0.0164(15) 0.0330(19) 0.0312(17) -0.0132(14) 0.0116(13) -0.0047(13)
C17 0.0175(14) 0.0210(15) 0.0205(14) -0.0029(12) 0.0083(12) -0.0039(12)
C18 0.0193(15) 0.0194(16) 0.0202(14) -0.0044(12) 0.0068(12) -0.0043(12)
C19 0.0205(15) 0.0224(17) 0.0227(15) -0.0007(13) 0.0038(13) 0.0011(13)
C20 0.0279(17) 0.0174(16) 0.0286(17) -0.0043(13) 0.0054(14) 0.0015(13)
C21 0.0240(16) 0.0226(17) 0.0226(16) -0.0048(13) 0.0017(13) -0.0047(13)
C22 0.0224(17) 0.0247(17) 0.0269(17) -0.0041(14) 0.0013(14) -0.0009(14)
C23 0.0226(17) 0.0180(16) 0.0294(18) -0.0039(13) 0.0061(14) -0.0012(12)
C24 0.0247(17) 0.0210(17) 0.0290(17) -0.0073(14) 0.0031(14) -0.0024(13)
C25 0.0245(17) 0.0230(17) 0.0295(17) -0.0053(14) 0.0041(14) -0.0045(13)
C26 0.0236(16) 0.0296(19) 0.0254(16) -0.0047(14) 0.0057(14) -0.0027(14)
C27 0.0186(15) 0.0251(18) 0.0279(17) -0.0105(13) 0.0079(13) -0.0058(13)
C28 0.036(2) 0.0243(18) 0.0278(18) -0.0053(15) 0.0086(15) -0.0080(15)
C29 0.040(2) 0.0241(18) 0.0249(18) -0.0059(14) 0.0037(16) -0.0084(15)
C30 0.071(4) 0.055(3) 0.056(3) 0.000(2) 0.029(3) -0.016(3)
C31 0.066(3) 0.050(3) 0.046(3) -0.004(2) 0.028(2) -0.010(2)
C32 0.0169(15) 0.0266(18) 0.0254(16) -0.0077(13) 0.0081(13) -0.0047(13)
C33 0.0172(15) 0.0227(16) 0.0269(16) -0.0024(13) 0.0091(13) -0.0033(12)
C34 0.0186(15) 0.0294(18) 0.0336(18) -0.0004(14) 0.0115(14) -0.0050(13)
C35 0.026(2) 0.037(2) 0.081(3) 0.019(2) 0.018(2) -0.0024(17)
C36 0.0182(18) 0.045(3) 0.080(3) 0.017(2) 0.014(2) 0.0002(17)
C37 0.0197(16) 0.0346(19) 0.0367(19) -0.0014(16) 0.0131(15) -0.0089(15)
C38 0.0243(18) 0.0294(19) 0.047(2) 0.0009(16) 0.0179(17) -0.0052(14)
C39 0.0197(16) 0.032(2) 0.042(2) 0.0020(16) 0.0143(15) -0.0023(14)
C40 0.0189(16) 0.037(2) 0.0354(19) -0.0061(15) 0.0148(15) -0.0083(14)
C41 0.0233(19) 0.044(2) 0.049(2) 0.0038(18) 0.0131(18) -0.0084(16)
C42 0.0172(17) 0.049(3) 0.049(2) -0.001(2) 0.0102(17) -0.0067(17)
C43 0.0182(15) 0.036(2) 0.0367(19) -0.0174(15) 0.0156(14) -0.0122(14)
C44 0.0240(17) 0.038(2) 0.0364(19) -0.0056(16) 0.0151(15) -0.0107(15)
C45 0.0169(16) 0.040(2) 0.040(2) 0.0012(17) 0.0107(15) -0.0073(15)
C46 0.046(3) 0.180(9) 0.107(6) 0.090(6) 0.043(4) 0.032(4)
C48 0.0174(15) 0.0331(19) 0.0342(18) -0.0151(15) 0.0140(14) -0.0077(13)
Eu1 0.00903(10) 0.01238(11) 0.01590(10) 0.00191(6) 0.00407(7) 0.00047(5)
N1 0.0169(13) 0.0326(16) 0.0332(15) -0.0134(12) 0.0127(12) -0.0080(11)
N2 0.0205(13) 0.0304(16) 0.0353(15) -0.0161(13) 0.0158(12) -0.0084(11)
N3 0.0216(14) 0.0336(17) 0.0418(17) -0.0201(14) 0.0187(13) -0.0108(12)
O1 0.0154(10) 0.0266(12) 0.0324(12) 0.0044(9) 0.0141(9) 0.0008(9)
O2 0.0285(13) 0.0317(14) 0.0507(16) -0.0173(12) 0.0276(12) -0.0078(11)
O3 0.0191(11) 0.0215(11) 0.0189(11) -0.0029(9) 0.0016(9) 0.0001(9)
O4 0.0197(10) 0.0162(11) 0.0235(11) -0.0049(8) 0.0058(9) -0.0027(8)
O5 0.0209(11) 0.0301(13) 0.0266(12) 0.0043(10) 0.0048(10) -0.0083(10)
O6 0.0162(11) 0.0180(11) 0.0399(13) 0.0045(10) 0.0098(10) -0.0012(9)
O7 0.0301(13) 0.0259(13) 0.0347(13) 0.0064(10) 0.0198(11) 0.0108(10)
O8 0.0296(13) 0.0382(14) 0.0232(12) -0.0026(11) 0.0115(10) 0.0033(11)
C49 0.056(3) 0.054(3) 0.032(2) 0.003(2) 0.016(2) 0.008(2)
C50 0.119(7) 0.116(7) 0.103(6) 0.055(5) 0.068(6) 0.023(5)
S6 0.0324(11) 0.0515(17) 0.0596(16) 0.0063(12) 0.0198(9) -0.0141(10)
C47 0.206(15) 0.053(7) 0.156(13) 0.013(7) 0.122(12) 0.049(9)
S6B 0.041(2) 0.049(3) 0.066(3) 0.002(2) 0.0254(18) -0.0112(19)
C47B 0.096(12) 0.112(14) 0.110(13) 0.056(11) 0.071(11) 0.036(11)
S1 0.0370(6) 0.1465(16) 0.0406(6) -0.0274(8) 0.0092(5) 0.0322(8)
S2 0.0402(6) 0.0761(8) 0.0350(5) -0.0075(5) 0.0182(4) 0.0165(5)
S3 0.0795(9) 0.0558(8) 0.0322(5) -0.0030(5) 0.0097(6) -0.0106(7)
S4 0.0771(8) 0.0311(5) 0.0345(5) -0.0066(4) 0.0130(5) -0.0132(5)
S5 0.0232(6) 0.0814(10) 0.1227(15) 0.0384(10) 0.0094(7) -0.0018(6)

loop_
_atom_type_symbol
_atom_type_description
_atom_type_scat_dispersion_real
_atom_type_scat_dispersion_imag
_atom_type_scat_source
C C 0.0181 0.0091 'International Tables Vol C Tables 4.2.6.8 and 6.1.1.4'
H H 0.0000 0.0000 'International Tables Vol C Tables 4.2.6.8 and 6.1.1.4'
Eu Eu -8.9294 11.1857 'International Tables Vol C Tables 4.2.6.8 and 6.1.1.4'
N N 0.0311 0.0180 'International Tables Vol C Tables 4.2.6.8 and 6.1.1.4'
O O 0.0492 0.0322 'International Tables Vol C Tables 4.2.6.8 and 6.1.1.4'
S S 0.3331 0.5567 'International Tables Vol C Tables 4.2.6.8 and 6.1.1.4'
Hg Hg -4.2923 7.6849 'International Tables Vol C Tables 4.2.6.8 and 6.1.1.4'
Cl Cl 0.3639 0.7018 'International Tables Vol C Tables 4.2.6.8 and 6.1.1.4'

loop_
_geom_angle_atom_site_label_1
_geom_angle_atom_site_label_2
_geom_angle_atom_site_label_3
_geom_angle
_geom_angle_site_symmetry_1
_geom_angle_site_symmetry_3
Cl2 Hg1 Cl1 159.7(3) . .
C57 O12 H12 109.1 . .
O12 C57 C58 115(2) . .
O12 C57 H57A 108.5 . .
C58 C57 H57A 108.5 . .
O12 C57 H57B 108.5 . .
C58 C57 H57B 108.5 . .
H57A C57 H57B 107.5 . .
C57 C58 H58A 109.5 . .
C57 C58 H58B 109.5 . .
H58A C58 H58B 109.5 . .
C57 C58 H58C 109.5 . .
H58A C58 H58C 109.5 . .
H58B C58 H58C 109.5 . .
C59 O13 H13O 106.9 . .
O13 C59 C60 113(2) . .
O13 C59 H59A 108.9 . .
C60 C59 H59A 108.9 . .
O13 C59 H59B 108.9 . .
C60 C59 H59B 108.9 . .
H59A C59 H59B 107.8 . .
C59 C60 H60A 109.5 . .
C59 C60 H60B 109.5 . .
H60A C60 H60B 109.5 . .
C59 C60 H60C 109.5 . .
H60A C60 H60C 109.5 . .
H60B C60 H60C 109.5 . .
C65 O16 H16 110.5 . .
O16 C65 C66 116(2) . .
O16 C65 H65A 108.4 . .
C66 C65 H65A 108.4 . .
O16 C65 H65B 108.4 . .
C66 C65 H65B 108.4 . .
H65A C65 H65B 107.5 . .
C65 C66 H66A 109.5 . .
C65 C66 H66B 109.5 . .
H66A C66 H66B 109.5 . .
C65 C66 H66C 109.5 . .
H66A C66 H66C 109.5 . .
H66B C66 H66C 109.5 . .
Cl2B Hg1B Cl1B 151.6(17) . .
C63 Cl1B Hg1B 130(3) . .
Cl3 Hg2 Cl4 90.6(9) . .
C55 O11 H11 105.6 . .
O11 C55 C56 120.1(16) . .
O11 C55 H55A 107.3 . .
C56 C55 H55A 107.3 . .
O11 C55 H55B 107.3 . .
C56 C55 H55B 107.3 . .
H55A C55 H55B 106.9 . .
C55 C56 H56A 109.5 . .
C55 C56 H56B 109.5 . .
H56A C56 H56B 109.5 . .
C55 C56 H56C 109.5 . .
H56A C56 H56C 109.5 . .
H56B C56 H56C 109.5 . .
C51 O9 H9O 109.2 . .
O9 C51 C52 120.7(17) . .
O9 C51 H51A 107.2 . .
C52 C51 H51A 107.2 . .
O9 C51 H51B 107.2 . .
C52 C51 H51B 107.2 . .
H51A C51 H51B 106.8 . .
C51 C52 H52A 109.5 . .
C51 C52 H52B 109.5 . .
H52A C52 H52B 109.5 . .
C51 C52 H52C 109.5 . .
H52A C52 H52C 109.5 . .
H52B C52 H52C 109.5 . .
C53 O10 H10 109.5 . .
O10 C53 C54 114.7(10) . .
O10 C53 H53A 108.6 . .
C54 C53 H53A 108.6 . .
O10 C53 H53B 108.6 . .
C54 C53 H53B 108.6 . .
H53A C53 H53B 107.6 . .
C53 C54 H54A 109.5 . .
C53 C54 H54B 109.5 . .
H54A C54 H54B 109.5 . .
C53 C54 H54C 109.5 . .
H54A C54 H54C 109.5 . .
H54B C54 H54C 109.5 . .
Cl5 Hg3 Cl6 89.8(15) . .
C63 O15 H15 109.4 . .
O15 C63 C64 110(2) . .
O15 C63 Cl1B 135(2) . .
C64 C63 Cl1B 115(3) . .
O15 C63 H63A 109.7 . .
C64 C63 H63A 109.7 . .
Cl1B C63 H63A 57.0 . .
O15 C63 H63B 109.7 . .
C64 C63 H63B 109.7 . .
Cl1B C63 H63B 52.3 . .
H63A C63 H63B 108.2 . .
C63 C64 H64A 109.5 . .
C63 C64 H64B 109.5 . .
H64A C64 H64B 109.5 . .
C63 C64 H64C 109.5 . .
H64A C64 H64C 109.5 . .
H64B C64 H64C 109.5 . .
O2 C1 O1 122.4(3) . .
O2 C1 C2 118.3(3) . .
O1 C1 C2 119.3(3) . .
O2 C1 Eu1 47.83(16) . 7
O1 C1 Eu1 74.98(18) . 7
C2 C1 Eu1 163.8(2) . 7
C3 C2 C7 119.4(3) . .
C3 C2 C1 120.1(3) . .
C7 C2 C1 120.5(3) . .
C4 C3 C2 120.0(3) . .
C4 C3 H3 120.0 . .
C2 C3 H3 120.0 . .
C3 C4 C5 120.5(3) . .
C3 C4 H4 119.8 . .
C5 C4 H4 119.8 . .
C6 C5 C4 119.1(3) . .
C6 C5 C8 119.7(3) . .
C4 C5 C8 121.2(3) . .
C7 C6 C5 120.6(4) . .
C7 C6 H6 119.7 . .
C5 C6 H6 119.7 . .
C6 C7 C2 120.4(3) . .
C6 C7 H7 119.8 . .
C2 C7 H7 119.8 . .
C13 C8 C9 120.3(3) . .
C13 C8 C5 119.2(3) . .
C9 C8 C5 120.4(3) . .
C8 C9 C10 120.2(4) . .
C8 C9 H9 119.9 . .
C10 C9 H9 119.9 . .
C9 C10 C11 119.2(4) . .
C9 C10 S1 122.3(3) . .
C11 C10 S1 118.5(3) . .
C12 C11 C10 119.9(3) . .
C12 C11 C16 119.6(3) . .
C10 C11 C16 120.5(3) . .
C13 C12 C11 120.3(3) . .
C13 C12 S2 120.9(3) . .
C11 C12 S2 118.7(3) . .
C8 C13 C12 120.1(4) . .
C8 C13 H13 119.9 . .
C12 C13 H13 119.9 . .
S1 C14 H14A 109.5 . .
S1 C14 H14B 109.5 . .
H14A C14 H14B 109.5 . .
S1 C14 H14C 109.5 . .
H14A C14 H14C 109.5 . .
H14B C14 H14C 109.5 . .
S2 C15 H15A 109.5 . .
S2 C15 H15B 109.5 . .
H15A C15 H15B 109.5 . .
S2 C15 H15C 109.5 . .
H15A C15 H15C 109.5 . .
H15B C15 H15C 109.5 . .
N1 C16 N3 124.4(3) . .
N1 C16 C11 117.2(3) . .
N3 C16 C11 118.2(3) . .
O4 C17 O3 125.5(3) . .
O4 C17 C18 118.3(3) . .
O3 C17 C18 116.1(3) . .
C19 C18 C23 119.2(3) . .
C19 C18 C17 119.2(3) . .
C23 C18 C17 121.4(3) . .
C20 C19 C18 120.4(3) . .
C20 C19 H19 119.8 . .
C18 C19 H19 119.8 . .
C19 C20 C21 120.6(3) . .
C19 C20 H20 119.7 . .
C21 C20 H20 119.7 . .
C22 C21 C20 119.1(3) . .
C22 C21 C24 122.9(3) . .
C20 C21 C24 118.0(3) . .
C21 C22 C23 119.8(3) . .
C21 C22 H22 120.1 . .
C23 C22 H22 120.1 . .
C18 C23 C22 120.7(3) . .
C18 C23 H23 119.6 . .
C22 C23 H23 119.6 . .
C29 C24 C25 119.8(3) . .
C29 C24 C21 118.4(3) . .
C25 C24 C21 121.7(3) . .
C26 C25 C24 120.1(3) . .
C26 C25 H25 119.9 . .
C24 C25 H25 119.9 . .
C25 C26 C27 119.8(3) . .
C25 C26 S3 125.2(3) . .
C27 C26 S3 115.1(3) . .
C28 C27 C26 120.0(3) . .
C28 C27 C32 118.6(3) . .
C26 C27 C32 121.0(3) . .
C27 C28 C29 120.3(4) . .
C27 C28 S4 117.0(3) . .
C29 C28 S4 122.6(3) . .
C28 C29 C24 119.9(4) . .
C28 C29 H29 120.1 . .
C24 C29 H29 120.1 . .
S3 C30 H30A 109.5 . .
S3 C30 H30B 109.5 . .
H30A C30 H30B 109.5 . .
S3 C30 H30C 109.5 . .
H30A C30 H30C 109.5 . .
H30B C30 H30C 109.5 . .
S4 C31 H31A 109.5 . .
S4 C31 H31B 109.5 . .
H31A C31 H31B 109.5 . .
S4 C31 H31C 109.5 . .
H31A C31 H31C 109.5 . .
H31B C31 H31C 109.5 . .
N2 C32 N1 125.3(3) . .
N2 C32 C27 119.6(3) . .
N1 C32 C27 115.0(3) . .
O5 C33 O6 120.4(3) . .
O5 C33 C34 118.6(3) . .
O6 C33 C34 121.0(3) . .
O5 C33 Eu1 58.99(16) . 3_445
O6 C33 Eu1 61.83(16) . 3_445
C34 C33 Eu1 172.6(2) . 3_445
C39 C34 C35 118.8(3) . .
C39 C34 C33 122.9(3) . .
C35 C34 C33 118.3(3) . .
C34 C35 C36 120.9(4) . .
C34 C35 H35 119.5 . .
C36 C35 H35 119.5 . .
C35 C36 C37 120.2(4) . .
C35 C36 H36 119.9 . .
C37 C36 H36 119.9 . .
C38 C37 C36 118.3(3) . .
C38 C37 C40 122.1(4) . .
C36 C37 C40 119.5(3) . .
C37 C38 C39 120.9(4) . .
C37 C38 H38 119.5 . .
C39 C38 H38 119.5 . .
C34 C39 C38 120.7(3) . .
C34 C39 H39 119.6 . .
C38 C39 H39 119.6 . .
C45 C40 C41 118.2(3) . .
C45 C40 C37 121.5(3) . .
C41 C40 C37 120.2(4) . .
C40 C41 C42 121.2(4) . .
C40 C41 H41 119.4 . .
C42 C41 H41 119.4 . .
C43 C42 C41 119.7(4) . .
C43 C42 S5 117.9(3) . .
C41 C42 S5 122.4(4) . .
C44 C43 C42 119.4(3) . .
C44 C43 C48 122.2(4) . .
C42 C43 C48 118.3(3) . .
C43 C44 C45 120.4(4) . .
C43 C44 S6 117.3(3) . .
C45 C44 S6 120.9(3) . .
C43 C44 S6B 124.1(3) . .
C45 C44 S6B 114.5(3) . .
C40 C45 C44 121.0(4) . .
C40 C45 H45 119.5 . .
C44 C45 H45 119.5 . .
S5 C46 H46A 109.5 . .
S5 C46 H46B 109.5 . .
H46A C46 H46B 109.5 . .
S5 C46 H46C 109.5 . .
H46A C46 H46C 109.5 . .
H46B C46 H46C 109.5 . .
N3 C48 N2 125.6(3) . .
N3 C48 C43 115.6(3) . .
N2 C48 C43 118.7(3) . .
O1 Eu1 O3 76.52(8) . 6_575
O1 Eu1 O4 77.88(8) . 4_535
O3 Eu1 O4 128.89(8) 6_575 4_535
O1 Eu1 O2 124.59(8) . 7
O3 Eu1 O2 77.27(9) 6_575 7
O4 Eu1 O2 82.19(9) 4_535 7
O1 Eu1 O5 153.34(8) . 3
O3 Eu1 O5 130.14(8) 6_575 3
O4 Eu1 O5 82.75(8) 4_535 3
O2 Eu1 O5 69.74(9) 7 3
O1 Eu1 O7 80.01(8) . .
O3 Eu1 O7 76.72(9) 6_575 .
O4 Eu1 O7 139.65(8) 4_535 .
O2 Eu1 O7 137.84(9) 7 .
O5 Eu1 O7 104.16(9) 3 .
O1 Eu1 O8 82.55(9) . .
O3 Eu1 O8 142.23(9) 6_575 .
O4 Eu1 O8 75.10(9) 4_535 .
O2 Eu1 O8 139.85(9) 7 .
O5 Eu1 O8 74.83(9) 3 .
O7 Eu1 O8 68.86(9) . .
O1 Eu1 O6 147.82(8) . 3
O3 Eu1 O6 83.17(8) 6_575 3
O4 Eu1 O6 133.91(7) 4_535 3
O2 Eu1 O6 73.33(9) 7 3
O5 Eu1 O6 52.44(8) 3 3
O7 Eu1 O6 71.12(8) . 3
O8 Eu1 O6 99.48(9) . 3
O1 Eu1 C33 167.71(9) . 3
O3 Eu1 C33 106.36(9) 6_575 3
O4 Eu1 C33 107.92(9) 4_535 3
O2 Eu1 C33 67.49(9) 7 3
O5 Eu1 C33 26.16(9) 3 3
O7 Eu1 C33 88.97(9) . 3
O8 Eu1 C33 88.46(9) . 3
O6 Eu1 C33 26.41(9) 3 3
O1 Eu1 O1 78.25(8) . 7
O3 Eu1 O1 65.06(7) 6_575 7
O4 Eu1 O1 66.85(7) 4_535 7
O2 Eu1 O1 46.43(7) 7 7
O5 Eu1 O1 110.65(8) 3 7
O7 Eu1 O1 139.36(8) . 7
O8 Eu1 O1 140.08(8) . 7
O6 Eu1 O1 115.27(7) 3 7
C33 Eu1 O1 113.91(8) 3 7
O1 Eu1 C1 102.18(8) . 7
O3 Eu1 C1 71.28(9) 6_575 7
O4 Eu1 C1 71.98(8) 4_535 7
O2 Eu1 C1 22.61(9) 7 7
O5 Eu1 C1 88.87(9) 3 7
O7 Eu1 C1 146.28(9) . 7
O8 Eu1 C1 144.80(9) . 7
O6 Eu1 C1 94.44(9) 3 7
C33 Eu1 C1 90.00(9) 3 7
O1 Eu1 C1 23.93(7) 7 7
O1 Eu1 Eu1 44.90(6) . 7
O3 Eu1 Eu1 64.22(6) 6_575 7
O4 Eu1 Eu1 66.34(5) 4_535 7
O2 Eu1 Eu1 79.74(6) 7 7
O5 Eu1 Eu1 139.12(7) 3 7
O7 Eu1 Eu1 116.72(6) . 7
O8 Eu1 Eu1 118.69(7) . 7
O6 Eu1 Eu1 141.54(6) 3 7
C33 Eu1 Eu1 147.23(7) 3 7
O1 Eu1 Eu1 33.35(4) 7 7
C1 Eu1 Eu1 57.28(6) 7 7
C16 N1 C32 115.4(3) . .
C32 N2 C48 114.4(3) . .
C48 N3 C16 114.9(3) . .
C1 O1 Eu1 177.1(2) . .
C1 O1 Eu1 81.09(19) . 7
Eu1 O1 Eu1 101.75(8) . 7
C1 O2 Eu1 109.6(2) . 7
C17 O3 Eu1 140.8(2) . 6_576
C17 O4 Eu1 137.0(2) . 4_565
C33 O5 Eu1 94.85(19) . 3_445
C33 O6 Eu1 91.76(19) . 3_445
Eu1 O7 H7A 129(4) . .
Eu1 O7 H7B 126(3) . .
H7A O7 H7B 101(5) . .
C49 O8 Eu1 131.0(3) . .
C49 O8 H8 109(4) . .
Eu1 O8 H8 119(4) . .
O8 C49 C50 110.1(5) . .
O8 C49 H49A 109.6 . .
C50 C49 H49A 109.6 . .
O8 C49 H49B 109.6 . .
C50 C49 H49B 109.6 . .
H49A C49 H49B 108.2 . .
C49 C50 H50A 109.5 . .
C49 C50 H50B 109.5 . .
H50A C50 H50B 109.5 . .
C49 C50 H50C 109.5 . .
H50A C50 H50C 109.5 . .
H50B C50 H50C 109.5 . .
C44 S6 C47 97.4(5) . .
S6 C47 H47A 109.5 . .
S6 C47 H47B 109.5 . .
H47A C47 H47B 109.5 . .
S6 C47 H47C 109.5 . .
H47A C47 H47C 109.5 . .
H47B C47 H47C 109.5 . .
C47B S6B C44 99.4(8) . .
S6B C47B H47D 109.5 . .
S6B C47B H47E 109.5 . .
H47D C47B H47E 109.5 . .
S6B C47B H47F 109.5 . .
H47D C47B H47F 109.5 . .
H47E C47B H47F 109.5 . .
C10 S1 C14 103.3(2) . .
C12 S2 C15 103.2(2) . .
C30 S3 C26 104.1(2) . .
C28 S4 C31 104.8(2) . .
C42 S5 C46 105.1(3) . .

loop_
_geom_bond_atom_site_label_1
_geom_bond_atom_site_label_2
_geom_bond_distance
_geom_bond_site_symmetry_2
Hg1 Cl2 2.266(6) .
Hg1 Cl1 2.267(5) .
O12 C57 1.383(17) .
O12 H12 0.8400 .
C57 C58 1.502(17) .
C57 H57A 0.9900 .
C57 H57B 0.9900 .
C58 H58A 0.9800 .
C58 H58B 0.9800 .
C58 H58C 0.9800 .
O13 C59 1.390(17) .
O13 H13O 0.8400 .
C59 C60 1.498(18) .
C59 H59A 0.9900 .
C59 H59B 0.9900 .
C60 H60A 0.9800 .
C60 H60B 0.9800 .
C60 H60C 0.9800 .
O16 C65 1.394(16) .
O16 H16 0.8400 .
C65 C66 1.486(17) .
C65 H65A 0.9900 .
C65 H65B 0.9900 .
C66 H66A 0.9800 .
C66 H66B 0.9800 .
C66 H66C 0.9800 .
Hg1B Cl2B 2.280(16) .
Hg1B Cl1B 2.283(16) .
Cl1B C63 1.99(6) .
Hg2 Cl3 2.27(2) .
Hg2 Cl4 2.76(3) .
O11 C55 1.416(16) .
O11 H11 0.8400 .
C55 C56 1.497(16) .
C55 H55A 0.9900 .
C55 H55B 0.9900 .
C56 H56A 0.9800 .
C56 H56B 0.9800 .
C56 H56C 0.9800 .
O9 C51 1.420(15) .
O9 H9O 0.8401 .
C51 C52 1.508(16) .
C51 H51A 0.9900 .
C51 H51B 0.9900 .
C52 H52A 0.9800 .
C52 H52B 0.9800 .
C52 H52C 0.9800 .
O10 C53 1.453(13) .
O10 H10 0.8400 .
C53 C54 1.510(14) .
C53 H53A 0.9900 .
C53 H53B 0.9900 .
C54 H54A 0.9800 .
C54 H54B 0.9800 .
C54 H54C 0.9800 .
Hg3 Cl5 2.26(3) .
Hg3 Cl6 2.76(3) .
O15 C63 1.414(17) .
O15 H15 0.8400 .
C63 C64 1.496(17) .
C63 H63A 0.9900 .
C63 H63B 0.9900 .
C64 H64A 0.9800 .
C64 H64B 0.9800 .
C64 H64C 0.9800 .
C1 O2 1.250(4) .
C1 O1 1.258(4) .
C1 C2 1.493(4) .
C1 Eu1 3.064(3) 7
C2 C3 1.391(5) .
C2 C7 1.394(5) .
C3 C4 1.387(5) .
C3 H3 0.9500 .
C4 C5 1.395(5) .
C4 H4 0.9500 .
C5 C6 1.389(5) .
C5 C8 1.487(5) .
C6 C7 1.378(5) .
C6 H6 0.9500 .
C7 H7 0.9500 .
C8 C13 1.391(6) .
C8 C9 1.391(6) .
C9 C10 1.406(5) .
C9 H9 0.9500 .
C10 C11 1.412(5) .
C10 S1 1.747(4) .
C11 C12 1.394(5) .
C11 C16 1.485(5) .
C12 C13 1.392(5) .
C12 S2 1.770(4) .
C13 H13 0.9500 .
C14 S1 1.765(6) .
C14 H14A 0.9800 .
C14 H14B 0.9800 .
C14 H14C 0.9800 .
C15 S2 1.799(5) .
C15 H15A 0.9800 .
C15 H15B 0.9800 .
C15 H15C 0.9800 .
C16 N1 1.329(4) .
C16 N3 1.342(4) .
C17 O4 1.261(4) .
C17 O3 1.264(4) .
C17 C18 1.507(4) .
C18 C19 1.389(5) .
C18 C23 1.389(5) .
C19 C20 1.373(5) .
C19 H19 0.9500 .
C20 C21 1.406(5) .
C20 H20 0.9500 .
C21 C22 1.384(5) .
C21 C24 1.495(4) .
C22 C23 1.395(5) .
C22 H22 0.9500 .
C23 H23 0.9500 .
C24 C29 1.395(6) .
C24 C25 1.398(5) .
C25 C26 1.391(5) .
C25 H25 0.9500 .
C26 C27 1.397(5) .
C26 S3 1.759(4) .
C27 C28 1.390(5) .
C27 C32 1.495(4) .
C28 C29 1.391(5) .
C28 S4 1.769(4) .
C29 H29 0.9500 .
C30 S3 1.734(5) .
C30 H30A 0.9800 .
C30 H30B 0.9800 .
C30 H30C 0.9800 .
C31 S4 1.800(5) .
C31 H31A 0.9800 .
C31 H31B 0.9800 .
C31 H31C 0.9800 .
C32 N2 1.331(4) .
C32 N1 1.335(4) .
C33 O5 1.260(4) .
C33 O6 1.267(4) .
C33 C34 1.498(4) .
C33 Eu1 2.848(3) 3_445
C34 C39 1.372(5) .
C34 C35 1.386(6) .
C35 C36 1.388(6) .
C35 H35 0.9500 .
C36 C37 1.397(6) .
C36 H36 0.9500 .
C37 C38 1.383(5) .
C37 C40 1.494(5) .
C38 C39 1.392(5) .
C38 H38 0.9500 .
C39 H39 0.9500 .
C40 C45 1.386(6) .
C40 C41 1.388(6) .
C41 C42 1.402(6) .
C41 H41 0.9500 .
C42 C43 1.392(6) .
C42 S5 1.755(4) .
C43 C44 1.378(5) .
C43 C48 1.490(4) .
C44 C45 1.400(5) .
C44 S6 1.760(5) .
C44 S6B 1.847(6) .
C45 H45 0.9500 .
C46 S5 1.795(7) .
C46 H46A 0.9800 .
C46 H46B 0.9800 .
C46 H46C 0.9800 .
C48 N3 1.331(4) .
C48 N2 1.337(4) .
Eu1 O1 2.333(2) .
Eu1 O3 2.339(2) 6_575
Eu1 O4 2.365(2) 4_535
Eu1 O2 2.410(2) 7
Eu1 O5 2.450(2) 3
Eu1 O7 2.477(2) .
Eu1 O8 2.486(2) .
Eu1 O6 2.512(2) 3
Eu1 O1 2.995(2) 7
Eu1 Eu1 4.1546(4) 7
O7 H7A 0.815(19) .
O7 H7B 0.84(2) .
O8 C49 1.426(5) .
O8 H8 0.83(2) .
C49 C50 1.510(9) .
C49 H49A 0.9900 .
C49 H49B 0.9900 .
C50 H50A 0.9800 .
C50 H50B 0.9800 .
C50 H50C 0.9800 .
S6 C47 1.790(12) .
C47 H47A 0.9800 .
C47 H47B 0.9800 .
C47 H47C 0.9800 .
S6B C47B 1.778(14) .
C47B H47D 0.9800 .
C47B H47E 0.9800 .
C47B H47F 0.9800 .

loop_
_geom_torsion_atom_site_label_1
_geom_torsion_atom_site_label_2
_geom_torsion_atom_site_label_3
_geom_torsion_atom_site_label_4
_geom_torsion
_geom_torsion_site_symmetry_1
_geom_torsion_site_symmetry_4
O2 C1 C2 C3 -16.0(5) . .
O1 C1 C2 C3 162.3(3) . .
Eu1 C1 C2 C3 12.5(10) 7 .
O2 C1 C2 C7 165.1(3) . .
O1 C1 C2 C7 -16.6(5) . .
Eu1 C1 C2 C7 -166.5(7) 7 .
C7 C2 C3 C4 2.5(6) . .
C1 C2 C3 C4 -176.5(3) . .
C2 C3 C4 C5 -0.6(6) . .
C3 C4 C5 C6 -1.9(6) . .
C3 C4 C5 C8 177.3(4) . .
C4 C5 C6 C7 2.4(7) . .
C8 C5 C6 C7 -176.7(4) . .
C5 C6 C7 C2 -0.5(7) . .
C3 C2 C7 C6 -2.0(6) . .
C1 C2 C7 C6 177.0(4) . .
C6 C5 C8 C13 -47.3(6) . .
C4 C5 C8 C13 133.5(4) . .
C6 C5 C8 C9 132.4(5) . .
C4 C5 C8 C9 -46.7(6) . .
C13 C8 C9 C10 1.4(7) . .
C5 C8 C9 C10 -178.3(4) . .
C8 C9 C10 C11 -1.8(7) . .
C8 C9 C10 S1 178.2(4) . .
C9 C10 C11 C12 0.5(7) . .
S1 C10 C11 C12 -179.4(3) . .
C9 C10 C11 C16 -177.7(4) . .
S1 C10 C11 C16 2.3(6) . .
C10 C11 C12 C13 1.0(7) . .
C16 C11 C12 C13 179.3(4) . .
C10 C11 C12 S2 -175.0(3) . .
C16 C11 C12 S2 3.3(5) . .
C9 C8 C13 C12 0.1(7) . .
C5 C8 C13 C12 179.9(4) . .
C11 C12 C13 C8 -1.4(7) . .
S2 C12 C13 C8 174.5(4) . .
C12 C11 C16 N1 57.3(5) . .
C10 C11 C16 N1 -124.4(4) . .
C12 C11 C16 N3 -118.7(4) . .
C10 C11 C16 N3 59.6(6) . .
O4 C17 C18 C19 175.4(3) . .
O3 C17 C18 C19 -5.8(5) . .
O4 C17 C18 C23 -8.9(5) . .
O3 C17 C18 C23 169.9(3) . .
C23 C18 C19 C20 -1.6(5) . .
C17 C18 C19 C20 174.2(3) . .
C18 C19 C20 C21 -0.8(6) . .
C19 C20 C21 C22 2.9(6) . .
C19 C20 C21 C24 -176.9(4) . .
C20 C21 C22 C23 -2.5(6) . .
C24 C21 C22 C23 177.2(4) . .
C19 C18 C23 C22 1.9(6) . .
C17 C18 C23 C22 -173.8(3) . .
C21 C22 C23 C18 0.2(6) . .
C22 C21 C24 C29 -131.8(4) . .
C20 C21 C24 C29 48.0(5) . .
C22 C21 C24 C25 51.5(6) . .
C20 C21 C24 C25 -128.8(4) . .
C29 C24 C25 C26 -3.1(6) . .
C21 C24 C25 C26 173.6(4) . .
C24 C25 C26 C27 0.9(6) . .
C24 C25 C26 S3 -179.7(3) . .
C25 C26 C27 C28 2.6(6) . .
S3 C26 C27 C28 -176.9(3) . .
C25 C26 C27 C32 -170.2(3) . .
S3 C26 C27 C32 10.3(5) . .
C26 C27 C28 C29 -3.8(6) . .
C32 C27 C28 C29 169.2(4) . .
C26 C27 C28 S4 179.8(3) . .
C32 C27 C28 S4 -7.2(5) . .
C27 C28 C29 C24 1.5(7) . .
S4 C28 C29 C24 177.7(3) . .
C25 C24 C29 C28 2.0(6) . .
C21 C24 C29 C28 -174.8(4) . .
C28 C27 C32 N2 75.9(5) . .
C26 C27 C32 N2 -111.2(4) . .
C28 C27 C32 N1 -100.6(4) . .
C26 C27 C32 N1 72.3(4) . .
O5 C33 C34 C39 -155.9(4) . .
O6 C33 C34 C39 24.6(5) . .
O5 C33 C34 C35 23.3(6) . .
O6 C33 C34 C35 -156.2(4) . .
C39 C34 C35 C36 1.4(8) . .
C33 C34 C35 C36 -177.9(5) . .
C34 C35 C36 C37 1.1(9) . .
C35 C36 C37 C38 -2.0(8) . .
C35 C36 C37 C40 179.9(5) . .
C36 C37 C38 C39 0.4(7) . .
C40 C37 C38 C39 178.5(4) . .
C35 C34 C39 C38 -2.9(6) . .
C33 C34 C39 C38 176.3(4) . .
C37 C38 C39 C34 2.0(6) . .
C38 C37 C40 C45 -21.9(6) . .
C36 C37 C40 C45 156.2(5) . .
C38 C37 C40 C41 161.7(4) . .
C36 C37 C40 C41 -20.2(6) . .
C45 C40 C41 C42 -2.7(7) . .
C37 C40 C41 C42 173.8(4) . .
C40 C41 C42 C43 1.7(7) . .
C40 C41 C42 S5 -178.2(4) . .
C41 C42 C43 C44 0.5(7) . .
S5 C42 C43 C44 -179.6(3) . .
C41 C42 C43 C48 -176.0(4) . .
S5 C42 C43 C48 3.9(5) . .
C42 C43 C44 C45 -1.5(6) . .
C48 C43 C44 C45 174.9(4) . .
C42 C43 C44 S6 -168.2(4) . .
C48 C43 C44 S6 8.1(5) . .
C42 C43 C44 S6B 166.4(5) . .
C48 C43 C44 S6B -17.2(6) . .
C41 C40 C45 C44 1.7(6) . .
C37 C40 C45 C44 -174.8(4) . .
C43 C44 C45 C40 0.4(6) . .
S6 C44 C45 C40 166.6(4) . .
S6B C44 C45 C40 -168.6(4) . .
C44 C43 C48 N3 -105.0(4) . .
C42 C43 C48 N3 71.4(5) . .
C44 C43 C48 N2 77.4(5) . .
C42 C43 C48 N2 -106.2(5) . .
N3 C16 N1 C32 0.9(6) . .
C11 C16 N1 C32 -174.8(3) . .
N2 C32 N1 C16 -2.7(5) . .
C27 C32 N1 C16 173.6(3) . .
N1 C32 N2 C48 2.7(5) . .
C27 C32 N2 C48 -173.5(3) . .
N3 C48 N2 C32 -1.0(6) . .
C43 C48 N2 C32 176.3(3) . .
N2 C48 N3 C16 -0.4(6) . .
C43 C48 N3 C16 -177.8(3) . .
N1 C16 N3 C48 0.5(6) . .
C11 C16 N3 C48 176.2(4) . .
O2 C1 O1 Eu1 6.6(3) . 7
C2 C1 O1 Eu1 -171.6(3) . 7
O1 C1 O2 Eu1 -8.6(4) . 7
C2 C1 O2 Eu1 169.6(2) . 7
O4 C17 O3 Eu1 23.4(6) . 6_576
C18 C17 O3 Eu1 -155.4(3) . 6_576
O3 C17 O4 Eu1 11.7(5) . 4_565
C18 C17 O4 Eu1 -169.6(2) . 4_565
O6 C33 O5 Eu1 7.6(3) . 3_445
C34 C33 O5 Eu1 -171.9(3) . 3_445
O5 C33 O6 Eu1 -7.4(3) . 3_445
C34 C33 O6 Eu1 172.1(3) . 3_445
Eu1 O8 C49 C50 -105.7(6) . .
C43 C44 S6 C47 -118.2(8) . .
C45 C44 S6 C47 75.1(8) . .
C43 C44 S6B C47B 75.5(9) . .
C45 C44 S6B C47B -116.0(9) . .
C9 C10 S1 C14 -12.8(6) . .
C11 C10 S1 C14 167.1(5) . .
C13 C12 S2 C15 -14.9(5) . .
C11 C12 S2 C15 161.0(4) . .
C25 C26 S3 C30 6.8(4) . .
C27 C26 S3 C30 -173.7(3) . .
C27 C28 S4 C31 -159.7(4) . .
C29 C28 S4 C31 23.9(5) . .
C43 C42 S5 C46 176.5(5) . .
C41 C42 S5 C46 -3.6(6) . .
